data_4088168
loop_
_publ_author_name
'Molteni, Roberto'
'Edkins, Katharina'
'Haehnel, Martin'
'Steffen, Andreas'

_publ_section_title
;
 C--H Activation of Fluoroarenes: Synthesis, Structure, and Luminescence
 Properties of Copper(I) and Gold(I) Complexes Bearing 2-Phenylpyridine
 Ligands
;
_journal_issue 5
_journal_name_full Organometallics
_journal_page_first 629
_journal_paper_doi 10.1021/acs.organomet.5b00904
_journal_volume 35
_journal_year 2016
_chemical_formula_moiety 'C49 H36 Cl4 Cu F4 N O P2'
_chemical_formula_sum 'C49 H36 Cl4 Cu F4 N O P2'
_chemical_formula_weight 998.07
_space_group_crystal_system triclinic
_space_group_IT_number 2
_space_group_name_Hall '-P 1'
_space_group_name_H-M_alt 'P -1'
_atom_sites_solution_hydrogens geom
_atom_sites_solution_secondary iterative
_audit_creation_method SHELXL-2014/7
_cell_angle_alpha 94.673(2)
_cell_angle_beta 97.681(2)
_cell_angle_gamma 105.919(2)
_cell_formula_units_Z 2
_cell_length_a 10.6007(6)
_cell_length_b 12.3849(7)
_cell_length_c 17.6667(10)
_cell_measurement_reflns_used 9907
_cell_measurement_temperature 100(2)
_cell_measurement_theta_max 28.78
_cell_measurement_theta_min 2.25
_cell_volume 2193.4(2)
_computing_cell_refinement 'Saint+ ver. V8.34A (Bruker AXS)'
_computing_data_collection 'APEX2 ver. 2014.9 (Bruker AXS)'
_computing_data_reduction 'Saint+ ver. V8.34A (Bruker AXS)'
_computing_molecular_graphics 'ShelXLe (Huebschle et all, 2011)'
_computing_publication_material 'SHELXL-2014/7 (Sheldrick, 2014)'
_computing_structure_refinement 'SHELXL-2014/7 (Sheldrick, 2014)'
_computing_structure_solution 'SHELXT (Sheldrick, 2012)'
_diffrn_ambient_temperature 100(2)
_diffrn_detector 'CCD area detector (Apex2)'
_diffrn_detector_area_resol_mean 8.333
_diffrn_measured_fraction_theta_full 0.997
_diffrn_measured_fraction_theta_max 0.997
_diffrn_measurement_device_type 'Bruker X8-APEX II'
_diffrn_measurement_method '\f and \w scans'
_diffrn_radiation_type MoK\a
_diffrn_radiation_wavelength 0.71073
_diffrn_reflns_av_R_equivalents 0.0213
_diffrn_reflns_av_unetI/netI 0.0208
_diffrn_reflns_Laue_measured_fraction_full 0.997
_diffrn_reflns_Laue_measured_fraction_max 0.997
_diffrn_reflns_limit_h_max 12
_diffrn_reflns_limit_h_min -12
_diffrn_reflns_limit_k_max 14
_diffrn_reflns_limit_k_min -13
_diffrn_reflns_limit_l_max 21
_diffrn_reflns_limit_l_min -21
_diffrn_reflns_number 28532
_diffrn_reflns_point_group_measured_fraction_full 0.997
_diffrn_reflns_point_group_measured_fraction_max 0.997
_diffrn_reflns_theta_full 25.200
_diffrn_reflns_theta_max 25.200
_diffrn_reflns_theta_min 1.960
_diffrn_source 'rotating-anode (Nonius FR-591)'
_exptl_absorpt_coefficient_mu 0.871
_exptl_absorpt_correction_T_max 0.7458
_exptl_absorpt_correction_T_min 0.6275
_exptl_absorpt_correction_type multi-scan
_exptl_absorpt_process_details 'SadAbs 2014/4 (Bruker AXS)'
_exptl_crystal_colour colourless
_exptl_crystal_density_diffrn 1.511
_exptl_crystal_description block
_exptl_crystal_F_000 1016
_exptl_crystal_size_max 0.378
_exptl_crystal_size_mid 0.341
_exptl_crystal_size_min 0.268
_refine_diff_density_max 0.938
_refine_diff_density_min -1.103
_refine_diff_density_rms 0.095
_refine_ls_extinction_method none
_refine_ls_goodness_of_fit_ref 1.073
_refine_ls_hydrogen_treatment constr
_refine_ls_matrix_type full
_refine_ls_number_parameters 569
_refine_ls_number_reflns 7878
_refine_ls_number_restraints 1
_refine_ls_restrained_S_all 1.073
_refine_ls_R_factor_all 0.0573
_refine_ls_R_factor_gt 0.0499
_refine_ls_shift/su_max 0.001
_refine_ls_shift/su_mean 0.000
_refine_ls_structure_factor_coef Fsqd
_refine_ls_weighting_details 'w=1/[\s^2^(Fo^2^)+(0.0730P)^2^+6.0112P] where P=(Fo^2^+2Fc^2^)/3'
_refine_ls_weighting_scheme calc
_refine_ls_wR_factor_gt 0.1390
_refine_ls_wR_factor_ref 0.1468
_reflns_Friedel_coverage 0.000
_reflns_number_gt 6903
_reflns_number_total 7878
_reflns_threshold_expression 'I > 2\s(I)'
_cod_data_source_file om5b00904_si_008.cif
_cod_data_source_block MaHa151_multiscan_a
_cod_database_code 4088168
_shelx_shelxl_version_number 2014/7
_shelx_space_group_comment
;
The symmetry employed for this shelxl refinement is uniquely defined
by the following loop, which should always be used as a source of
symmetry information in preference to the above space-group names.
They are only intended as comments.
;
_shelx_estimated_absorpt_t_min 0.734
_shelx_estimated_absorpt_t_max 0.800

loop_
_space_group_symop_operation_xyz
'x, y, z'
'-x, -y, -z'

loop_
_atom_site_label
_atom_site_type_symbol
_atom_site_fract_x
_atom_site_fract_y
_atom_site_fract_z
_atom_site_U_iso_or_equiv
_atom_site_adp_type
_atom_site_occupancy
_atom_site_site_symmetry_order
_atom_site_calc_flag
_atom_site_refinement_flags_posn
_atom_site_refinement_flags_adp
_atom_site_refinement_flags_occupancy
_atom_site_disorder_assembly
_atom_site_disorder_group
Cu1 Cu 0.35395(4) 0.67930(3) 0.71568(2) 0.01767(13) Uani 1 1 d . . . . .
P1 P 0.41734(8) 0.60760(7) 0.82232(5) 0.01554(19) Uani 1 1 d . . . . .
P2 P 0.20101(8) 0.76549(7) 0.74173(5) 0.01669(19) Uani 1 1 d . . . . .
F1 F 0.6301(2) 0.89032(18) 0.70806(12) 0.0315(5) Uani 1 1 d . . . . .
F2 F 0.7846(2) 0.9090(2) 0.59884(14) 0.0405(6) Uani 1 1 d . . . . .
F3 F 0.7118(3) 0.7578(2) 0.46836(14) 0.0409(6) Uani 1 1 d . . . . .
F4 F 0.4873(2) 0.5914(2) 0.44640(12) 0.0363(5) Uani 1 1 d . . . . .
O1 O 0.1312(2) 0.54481(19) 0.80993(12) 0.0184(5) Uani 1 1 d . . . . .
N1 N 0.2551(3) 0.5444(2) 0.62611(16) 0.0222(6) Uani 1 1 d . . . . .
C1 C 0.4734(4) 0.7269(3) 0.63795(18) 0.0200(7) Uani 1 1 d . . . . .
C2 C 0.5857(4) 0.8109(3) 0.6440(2) 0.0251(8) Uani 1 1 d . . . . .
C3 C 0.6691(4) 0.8246(3) 0.5887(2) 0.0297(8) Uani 1 1 d . . . . .
C4 C 0.6328(4) 0.7483(3) 0.5229(2) 0.0308(8) Uani 1 1 d . . . . .
C5 C 0.5153(4) 0.6635(3) 0.5132(2) 0.0282(8) Uani 1 1 d . . . . .
C6 C 0.4328(4) 0.6509(3) 0.5684(2) 0.0238(7) Uani 1 1 d . . . . .
C7 C 0.3054(4) 0.5594(3) 0.56015(19) 0.0236(7) Uani 1 1 d . . . . .
C8 C 0.2372(4) 0.4936(4) 0.4912(2) 0.0349(9) Uani 1 1 d . . . . .
H8 H 0.2718 0.5060 0.4447 0.042 Uiso 1 1 calc R U . . .
C9 C 0.1209(4) 0.4114(4) 0.4905(2) 0.0408(10) Uani 1 1 d . . . . .
H9 H 0.0741 0.3668 0.4436 0.049 Uiso 1 1 calc R U . . .
C10 C 0.0712(4) 0.3932(4) 0.5589(2) 0.0371(10) Uani 1 1 d . . . . .
H10 H -0.0084 0.3353 0.5602 0.045 Uiso 1 1 calc R U . . .
C11 C 0.1422(4) 0.4627(3) 0.6250(2) 0.0271(8) Uani 1 1 d . . . . .
H11 H 0.1088 0.4518 0.6719 0.033 Uiso 1 1 calc R U . . .
C12 C 0.5899(3) 0.6592(3) 0.87196(18) 0.0174(6) Uani 1 1 d . . . . .
C13 C 0.6635(3) 0.7678(3) 0.86377(19) 0.0211(7) Uani 1 1 d . . . . .
H13 H 0.6257 0.8121 0.8312 0.025 Uiso 1 1 calc R U . . .
C14 C 0.7935(4) 0.8120(3) 0.9034(2) 0.0250(7) Uani 1 1 d . . . . .
H14 H 0.8439 0.8862 0.8976 0.030 Uiso 1 1 calc R U . . .
C15 C 0.8489(3) 0.7483(3) 0.9510(2) 0.0246(8) Uani 1 1 d . . . . .
H15 H 0.9366 0.7792 0.9788 0.029 Uiso 1 1 calc R U . . .
C16 C 0.7760(3) 0.6389(3) 0.9581(2) 0.0234(7) Uani 1 1 d . . . . .
H16 H 0.8145 0.5946 0.9903 0.028 Uiso 1 1 calc R U . . .
C17 C 0.6479(3) 0.5942(3) 0.91869(19) 0.0217(7) Uani 1 1 d . . . . .
H17 H 0.5990 0.5189 0.9234 0.026 Uiso 1 1 calc R U . . .
C18 C 0.3941(3) 0.4554(3) 0.80574(18) 0.0174(6) Uani 1 1 d . . . . .
C19 C 0.4270(3) 0.4140(3) 0.73720(19) 0.0218(7) Uani 1 1 d . . . . .
H19 H 0.4512 0.4631 0.6996 0.026 Uiso 1 1 calc R U . . .
C20 C 0.4241(4) 0.3012(3) 0.7241(2) 0.0291(8) Uani 1 1 d . . . . .
H20 H 0.4479 0.2735 0.6780 0.035 Uiso 1 1 calc R U . . .
C21 C 0.3866(4) 0.2295(3) 0.7782(2) 0.0304(8) Uani 1 1 d . . . . .
H21 H 0.3861 0.1526 0.7695 0.036 Uiso 1 1 calc R U . . .
C22 C 0.3499(4) 0.2688(3) 0.8448(2) 0.0273(8) Uani 1 1 d . . . . .
H22 H 0.3218 0.2185 0.8811 0.033 Uiso 1 1 calc R U . . .
C23 C 0.3539(3) 0.3816(3) 0.8587(2) 0.0221(7) Uani 1 1 d . . . . .
H23 H 0.3291 0.4084 0.9047 0.026 Uiso 1 1 calc R U . . .
C24 C 0.3261(3) 0.6216(3) 0.90206(18) 0.0169(6) Uani 1 1 d . . . . .
C25 C 0.3857(3) 0.6669(3) 0.97734(19) 0.0196(7) Uani 1 1 d . . . . .
H25 H 0.4798 0.6880 0.9905 0.024 Uiso 1 1 calc R U . . .
C26 C 0.3097(4) 0.6818(3) 1.03367(19) 0.0219(7) Uani 1 1 d . . . . .
H26 H 0.3519 0.7132 1.0847 0.026 Uiso 1 1 calc R U . . .
C27 C 0.1720(3) 0.6507(3) 1.01507(19) 0.0216(7) Uani 1 1 d . . . . .
H27 H 0.1201 0.6608 1.0535 0.026 Uiso 1 1 calc R U . . .
C28 C 0.1100(3) 0.6048(3) 0.94067(19) 0.0193(7) Uani 1 1 d . . . . .
H28 H 0.0158 0.5828 0.9279 0.023 Uiso 1 1 calc R U . . .
C29 C 0.1877(3) 0.5917(3) 0.88510(18) 0.0177(7) Uani 1 1 d . . . . .
C30 C 0.0187(3) 0.5739(3) 0.77868(18) 0.0194(7) Uani 1 1 d . . . . .
C31 C -0.1047(3) 0.4970(3) 0.7765(2) 0.0239(7) Uani 1 1 d . . . . .
H31 H -0.1116 0.4273 0.7968 0.029 Uiso 1 1 calc R U . . .
C32 C -0.2182(3) 0.5224(3) 0.7446(2) 0.0266(8) Uani 1 1 d . . . . .
H32 H -0.3033 0.4703 0.7432 0.032 Uiso 1 1 calc R U . . .
C33 C -0.2073(3) 0.6240(3) 0.7149(2) 0.0261(8) Uani 1 1 d . . . . .
H33 H -0.2851 0.6422 0.6940 0.031 Uiso 1 1 calc R U . . .
C34 C -0.0831(3) 0.6992(3) 0.71541(19) 0.0224(7) Uani 1 1 d . . . . .
H34 H -0.0768 0.7681 0.6940 0.027 Uiso 1 1 calc R U . . .
C35 C 0.0336(3) 0.6752(3) 0.74717(18) 0.0183(7) Uani 1 1 d . . . . .
C36 C 0.1663(3) 0.8607(3) 0.6728(2) 0.0232(7) Uani 1 1 d . . . . .
C37 C 0.1614(4) 0.8273(4) 0.5958(2) 0.0331(9) Uani 1 1 d . . . . .
H37 H 0.1745 0.7566 0.5798 0.040 Uiso 1 1 calc R U . . .
C38 C 0.1370(5) 0.8981(4) 0.5415(2) 0.0408(10) Uani 1 1 d . . . . .
H38 H 0.1282 0.8734 0.4882 0.049 Uiso 1 1 calc R U . . .
C39 C 0.1256(4) 1.0029(4) 0.5646(3) 0.0385(10) Uani 1 1 d . . . . .
H39 H 0.1133 1.0518 0.5273 0.046 Uiso 1 1 calc R U . . .
C40 C 0.1320(4) 1.0374(3) 0.6406(2) 0.0346(9) Uani 1 1 d . . . . .
H40 H 0.1240 1.1101 0.6564 0.042 Uiso 1 1 calc R U . . .
C41 C 0.1502(4) 0.9657(3) 0.6948(2) 0.0286(8) Uani 1 1 d . . . . .
H41 H 0.1518 0.9887 0.7476 0.034 Uiso 1 1 calc R U . . .
C42 C 0.2493(3) 0.8619(3) 0.83107(18) 0.0182(7) Uani 1 1 d . . . . .
C43 C 0.3802(3) 0.9312(3) 0.8468(2) 0.0218(7) Uani 1 1 d . . . . .
H43 H 0.4415 0.9221 0.8140 0.026 Uiso 1 1 calc R U . . .
C44 C 0.4213(4) 1.0134(3) 0.9105(2) 0.0255(8) Uani 1 1 d . . . . .
H44 H 0.5102 1.0612 0.9206 0.031 Uiso 1 1 calc R U . . .
C45 C 0.3328(4) 1.0259(3) 0.9590(2) 0.0274(8) Uani 1 1 d . . . . .
H45 H 0.3610 1.0821 1.0025 0.033 Uiso 1 1 calc R U . . .
C46 C 0.2033(4) 0.9566(3) 0.9442(2) 0.0279(8) Uani 1 1 d . . . . .
H46 H 0.1429 0.9649 0.9779 0.034 Uiso 1 1 calc R U . . .
C47 C 0.1609(4) 0.8750(3) 0.8804(2) 0.0238(7) Uani 1 1 d . . . . .
H47 H 0.0716 0.8280 0.8704 0.029 Uiso 1 1 calc R U . . .
C48 C 0.8626(6) 1.0990(5) 0.7737(3) 0.0626(15) Uani 1 1 d . . . . .
H48A H 0.8051 1.1040 0.7258 0.075 Uiso 0.9 1 calc R U P A 1
H48B H 0.8876 1.0279 0.7665 0.075 Uiso 0.9 1 calc R U P A 1
H48C H 0.8454 1.0159 0.7644 0.075 Uiso 0.1 1 calc R U P B 2
H48D H 0.8623 1.1277 0.7230 0.075 Uiso 0.1 1 calc R U P B 2
Cl1A Cl 0.7735(2) 1.09489(13) 0.85006(10) 0.0637(4) Uani 0.9 1 d . . P C 1
Cl2A Cl 1.00648(17) 1.21402(18) 0.78917(15) 0.0890(7) Uani 0.9 1 d . . P C 1
Cl1B Cl 0.7316(19) 1.1274(13) 0.8149(9) 0.0637(4) Uani 0.1 1 d . . P C 2
Cl2B Cl 1.0113(17) 1.1539(18) 0.8249(15) 0.0890(7) Uani 0.1 1 d . . P C 2
C49 C 0.3802(6) 0.8747(5) 0.4369(4) 0.0652(16) Uani 1 1 d D . . . .
H49A H 0.3304 0.9310 0.4425 0.078 Uiso 0.9 1 calc R U P D 3
H49B H 0.4074 0.8560 0.4888 0.078 Uiso 0.9 1 calc R U P D 3
H49C H 0.3282 0.9054 0.4711 0.078 Uiso 0.1 1 calc R U P E 4
H49D H 0.4518 0.8549 0.4698 0.078 Uiso 0.1 1 calc R U P E 4
Cl4A Cl 0.51994(14) 0.93324(12) 0.39783(9) 0.0537(3) Uani 0.9 1 d D . P F 3
Cl4B Cl 0.4495(13) 0.9758(9) 0.3832(7) 0.0537(3) Uani 0.1 1 d D . P F 4
Cl3 Cl 0.27472(15) 0.75069(13) 0.37926(9) 0.0652(4) Uani 1 1 d . . . . .

loop_
_atom_site_aniso_label
_atom_site_aniso_U_11
_atom_site_aniso_U_22
_atom_site_aniso_U_33
_atom_site_aniso_U_23
_atom_site_aniso_U_13
_atom_site_aniso_U_12
Cu1 0.0184(2) 0.0197(2) 0.0150(2) 0.00195(15) 0.00457(15) 0.00486(16)
P1 0.0145(4) 0.0176(4) 0.0149(4) 0.0013(3) 0.0039(3) 0.0048(3)
P2 0.0152(4) 0.0181(4) 0.0159(4) 0.0019(3) 0.0013(3) 0.0038(3)
F1 0.0339(12) 0.0290(12) 0.0227(11) -0.0023(9) 0.0065(9) -0.0050(9)
F2 0.0346(13) 0.0400(14) 0.0398(13) 0.0049(11) 0.0176(10) -0.0066(11)
F3 0.0458(14) 0.0453(14) 0.0346(13) 0.0064(11) 0.0273(11) 0.0081(12)
F4 0.0478(14) 0.0378(13) 0.0227(11) -0.0023(9) 0.0152(10) 0.0090(11)
O1 0.0169(11) 0.0210(12) 0.0165(11) 0.0006(9) 0.0014(9) 0.0055(9)
N1 0.0222(15) 0.0231(15) 0.0205(14) -0.0008(12) 0.0032(11) 0.0062(12)
C1 0.0284(18) 0.0206(17) 0.0125(15) 0.0047(13) 0.0039(13) 0.0086(14)
C2 0.0304(19) 0.0264(19) 0.0189(17) 0.0013(14) 0.0039(14) 0.0095(16)
C3 0.028(2) 0.030(2) 0.032(2) 0.0085(16) 0.0118(16) 0.0031(16)
C4 0.037(2) 0.033(2) 0.0272(19) 0.0090(16) 0.0166(16) 0.0106(17)
C5 0.037(2) 0.031(2) 0.0181(17) 0.0013(14) 0.0075(15) 0.0108(17)
C6 0.0283(19) 0.0248(18) 0.0193(17) 0.0026(14) 0.0047(14) 0.0091(15)
C7 0.0250(18) 0.0281(19) 0.0189(17) 0.0004(14) 0.0040(14) 0.0103(15)
C8 0.037(2) 0.043(2) 0.0224(19) -0.0040(17) 0.0047(16) 0.0093(19)
C9 0.036(2) 0.048(3) 0.028(2) -0.0147(18) 0.0008(17) 0.002(2)
C10 0.027(2) 0.037(2) 0.037(2) -0.0103(18) 0.0048(17) -0.0023(17)
C11 0.0241(18) 0.030(2) 0.0250(18) -0.0033(15) 0.0060(14) 0.0042(15)
C12 0.0154(15) 0.0226(17) 0.0151(15) -0.0007(12) 0.0046(12) 0.0067(13)
C13 0.0192(17) 0.0232(18) 0.0229(17) 0.0025(14) 0.0058(13) 0.0084(14)
C14 0.0206(18) 0.0236(18) 0.0284(18) -0.0020(14) 0.0046(14) 0.0035(14)
C15 0.0153(16) 0.034(2) 0.0221(17) -0.0029(15) 0.0039(13) 0.0057(15)
C16 0.0200(17) 0.033(2) 0.0212(17) 0.0054(14) 0.0052(13) 0.0121(15)
C17 0.0201(17) 0.0262(18) 0.0209(16) 0.0057(14) 0.0069(13) 0.0076(14)
C18 0.0148(15) 0.0173(16) 0.0198(16) 0.0007(13) 0.0015(12) 0.0051(13)
C19 0.0202(17) 0.0254(18) 0.0195(16) 0.0018(14) 0.0027(13) 0.0069(14)
C20 0.033(2) 0.028(2) 0.0253(18) -0.0065(15) 0.0018(15) 0.0124(17)
C21 0.033(2) 0.0179(18) 0.037(2) -0.0037(15) -0.0042(16) 0.0073(15)
C22 0.0245(18) 0.0234(18) 0.0315(19) 0.0085(15) 0.0009(15) 0.0031(15)
C23 0.0198(17) 0.0245(18) 0.0219(17) 0.0021(14) 0.0038(13) 0.0063(14)
C24 0.0190(16) 0.0158(16) 0.0178(15) 0.0031(12) 0.0062(12) 0.0063(13)
C25 0.0210(17) 0.0192(17) 0.0190(16) 0.0017(13) 0.0029(13) 0.0068(14)
C26 0.0256(18) 0.0228(18) 0.0182(16) 0.0006(13) 0.0041(13) 0.0087(14)
C27 0.0242(18) 0.0234(18) 0.0212(17) 0.0049(13) 0.0104(14) 0.0098(14)
C28 0.0168(16) 0.0205(17) 0.0222(17) 0.0045(13) 0.0057(13) 0.0063(13)
C29 0.0217(17) 0.0156(16) 0.0169(15) 0.0037(12) 0.0037(13) 0.0065(13)
C30 0.0170(16) 0.0241(17) 0.0160(15) -0.0023(13) 0.0011(12) 0.0061(14)
C31 0.0220(18) 0.0230(18) 0.0246(17) 0.0018(14) 0.0046(14) 0.0028(14)
C32 0.0150(17) 0.032(2) 0.0272(18) -0.0030(15) 0.0029(14) 0.0003(15)
C33 0.0174(17) 0.036(2) 0.0235(18) -0.0033(15) 0.0001(14) 0.0097(15)
C34 0.0223(17) 0.0247(18) 0.0197(17) -0.0004(14) 0.0015(13) 0.0076(14)
C35 0.0165(16) 0.0211(17) 0.0144(15) -0.0035(12) 0.0016(12) 0.0028(13)
C36 0.0186(17) 0.0226(18) 0.0255(18) 0.0081(14) -0.0020(14) 0.0024(14)
C37 0.040(2) 0.033(2) 0.0253(19) 0.0055(16) -0.0013(16) 0.0115(18)
C38 0.046(3) 0.050(3) 0.024(2) 0.0097(18) -0.0006(18) 0.011(2)
C39 0.030(2) 0.038(2) 0.042(2) 0.0203(19) -0.0057(18) 0.0024(18)
C40 0.028(2) 0.026(2) 0.045(2) 0.0110(17) -0.0037(17) 0.0035(16)
C41 0.0285(19) 0.0256(19) 0.0300(19) 0.0050(15) -0.0024(15) 0.0078(16)
C42 0.0188(16) 0.0175(16) 0.0180(16) 0.0029(12) -0.0003(12) 0.0063(13)
C43 0.0202(17) 0.0230(18) 0.0228(17) 0.0038(14) 0.0019(13) 0.0077(14)
C44 0.0225(18) 0.0211(18) 0.0283(19) 0.0026(14) -0.0035(14) 0.0026(14)
C45 0.037(2) 0.0221(18) 0.0202(17) -0.0021(14) -0.0016(15) 0.0078(16)
C46 0.035(2) 0.0263(19) 0.0243(18) 0.0019(15) 0.0080(15) 0.0097(16)
C47 0.0215(17) 0.0242(18) 0.0240(17) 0.0007(14) 0.0032(14) 0.0046(14)
C48 0.057(3) 0.056(3) 0.061(3) -0.012(3) 0.012(3) -0.002(3)
Cl1A 0.0960(13) 0.0432(8) 0.0540(9) -0.0025(7) 0.0315(9) 0.0169(8)
Cl2A 0.0437(9) 0.0679(12) 0.1338(19) -0.0345(12) 0.0195(10) -0.0085(9)
Cl1B 0.0960(13) 0.0432(8) 0.0540(9) -0.0025(7) 0.0315(9) 0.0169(8)
Cl2B 0.0437(9) 0.0679(12) 0.1338(19) -0.0345(12) 0.0195(10) -0.0085(9)
C49 0.057(3) 0.052(3) 0.080(4) -0.014(3) -0.001(3) 0.017(3)
Cl4A 0.0511(8) 0.0398(7) 0.0684(9) -0.0069(6) 0.0159(7) 0.0113(6)
Cl4B 0.0511(8) 0.0398(7) 0.0684(9) -0.0069(6) 0.0159(7) 0.0113(6)
Cl3 0.0560(8) 0.0570(8) 0.0707(9) -0.0103(7) 0.0065(7) 0.0035(6)

loop_
_atom_type_symbol
_atom_type_description
_atom_type_scat_dispersion_real
_atom_type_scat_dispersion_imag
_atom_type_scat_source
C C 0.0033 0.0016 'International Tables Vol C Tables 4.2.6.8 and 6.1.1.4'
H H 0.0000 0.0000 'International Tables Vol C Tables 4.2.6.8 and 6.1.1.4'
N N 0.0061 0.0033 'International Tables Vol C Tables 4.2.6.8 and 6.1.1.4'
O O 0.0106 0.0060 'International Tables Vol C Tables 4.2.6.8 and 6.1.1.4'
F F 0.0171 0.0103 'International Tables Vol C Tables 4.2.6.8 and 6.1.1.4'
P P 0.1023 0.0942 'International Tables Vol C Tables 4.2.6.8 and 6.1.1.4'
Cu Cu 0.3201 1.2651 'International Tables Vol C Tables 4.2.6.8 and 6.1.1.4'
Cl Cl 0.1484 0.1585 'International Tables Vol C Tables 4.2.6.8 and 6.1.1.4'

loop_
_exptl_crystal_face_index_h
_exptl_crystal_face_index_k
_exptl_crystal_face_index_l
_exptl_crystal_face_perp_dist
1.00 2.00 0.00 0.1350
-1.00 -2.00 1.00 0.1730
1.00 2.00 -1.00 0.1220
1.00 1.00 2.00 0.1470
-1.00 0.00 -1.00 0.1270
1.00 0.00 1.00 0.1390
1.00 -2.00 0.00 0.1530
-2.00 0.00 1.00 0.1030
2.00 0.00 -1.00 0.1360
2.00 -2.00 -1.00 0.1510
0.00 -1.00 0.00 0.1770
-2.00 2.00 1.00 0.1530
0.00 1.00 0.00 0.1170
2.00 1.00 -2.00 0.1160
0.00 2.00 1.00 0.1190
0.00 -1.00 2.00 0.1340
0.00 1.00 -2.00 0.1120

loop_
_geom_angle_atom_site_label_1
_geom_angle_atom_site_label_2
_geom_angle_atom_site_label_3
_geom_angle
C1 Cu1 N1 82.27(13)
C1 Cu1 P2 122.80(10)
N1 Cu1 P2 106.05(8)
C1 Cu1 P1 122.85(10)
N1 Cu1 P1 109.50(8)
P2 Cu1 P1 107.59(3)
C18 P1 C12 101.61(15)
C18 P1 C24 103.13(15)
C12 P1 C24 101.25(15)
C18 P1 Cu1 112.95(11)
C12 P1 Cu1 120.11(11)
C24 P1 Cu1 115.49(11)
C42 P2 C36 100.70(16)
C42 P2 C35 104.71(15)
C36 P2 C35 102.41(16)
C42 P2 Cu1 114.23(11)
C36 P2 Cu1 115.11(12)
C35 P2 Cu1 117.60(11)
C29 O1 C30 116.5(2)
C11 N1 C7 119.0(3)
C11 N1 Cu1 127.8(2)
C7 N1 Cu1 112.2(2)
C2 C1 C6 117.5(3)
C2 C1 Cu1 130.4(3)
C6 C1 Cu1 111.9(3)
C1 C2 F1 121.4(3)
C1 C2 C3 124.1(3)
F1 C2 C3 114.4(3)
F2 C3 C4 119.9(3)
F2 C3 C2 121.8(3)
C4 C3 C2 118.3(4)
F3 C4 C5 120.5(3)
F3 C4 C3 120.2(4)
C5 C4 C3 119.3(3)
F4 C5 C4 115.4(3)
F4 C5 C6 122.7(3)
C4 C5 C6 121.9(3)
C5 C6 C1 118.7(3)
C5 C6 C7 123.3(3)
C1 C6 C7 117.9(3)
N1 C7 C8 120.3(4)
N1 C7 C6 114.4(3)
C8 C7 C6 125.2(3)
C9 C8 C7 120.1(4)
C9 C8 H8 119.9
C7 C8 H8 119.9
C8 C9 C10 119.6(4)
C8 C9 H9 120.2
C10 C9 H9 120.2
C11 C10 C9 117.4(4)
C11 C10 H10 121.3
C9 C10 H10 121.3
N1 C11 C10 123.4(4)
N1 C11 H11 118.3
C10 C11 H11 118.3
C13 C12 C17 119.4(3)
C13 C12 P1 118.3(3)
C17 C12 P1 122.3(3)
C12 C13 C14 120.0(3)
C12 C13 H13 120.0
C14 C13 H13 120.0
C15 C14 C13 120.4(3)
C15 C14 H14 119.8
C13 C14 H14 119.8
C14 C15 C16 119.7(3)
C14 C15 H15 120.2
C16 C15 H15 120.2
C17 C16 C15 120.4(3)
C17 C16 H16 119.8
C15 C16 H16 119.8
C16 C17 C12 120.2(3)
C16 C17 H17 119.9
C12 C17 H17 119.9
C23 C18 C19 119.2(3)
C23 C18 P1 123.8(3)
C19 C18 P1 116.9(3)
C20 C19 C18 120.1(3)
C20 C19 H19 120.0
C18 C19 H19 120.0
C21 C20 C19 119.9(3)
C21 C20 H20 120.0
C19 C20 H20 120.0
C22 C21 C20 120.4(3)
C22 C21 H21 119.8
C20 C21 H21 119.8
C21 C22 C23 120.1(3)
C21 C22 H22 120.0
C23 C22 H22 120.0
C22 C23 C18 120.3(3)
C22 C23 H23 119.8
C18 C23 H23 119.8
C25 C24 C29 117.7(3)
C25 C24 P1 124.5(3)
C29 C24 P1 117.7(2)
C26 C25 C24 121.1(3)
C26 C25 H25 119.4
C24 C25 H25 119.4
C27 C26 C25 119.8(3)
C27 C26 H26 120.1
C25 C26 H26 120.1
C28 C27 C26 120.3(3)
C28 C27 H27 119.8
C26 C27 H27 119.8
C27 C28 C29 119.0(3)
C27 C28 H28 120.5
C29 C28 H28 120.5
O1 C29 C28 121.6(3)
O1 C29 C24 116.3(3)
C28 C29 C24 122.1(3)
C31 C30 C35 122.1(3)
C31 C30 O1 118.1(3)
C35 C30 O1 119.7(3)
C30 C31 C32 119.6(3)
C30 C31 H31 120.2
C32 C31 H31 120.2
C33 C32 C31 119.8(3)
C33 C32 H32 120.1
C31 C32 H32 120.1
C32 C33 C34 120.3(3)
C32 C33 H33 119.9
C34 C33 H33 119.9
C33 C34 C35 121.0(3)
C33 C34 H34 119.5
C35 C34 H34 119.5
C30 C35 C34 117.2(3)
C30 C35 P2 119.8(2)
C34 C35 P2 122.9(3)
C37 C36 C41 119.1(3)
C37 C36 P2 117.7(3)
C41 C36 P2 123.1(3)
C36 C37 C38 119.6(4)
C36 C37 H37 120.2
C38 C37 H37 120.2
C39 C38 C37 120.5(4)
C39 C38 H38 119.8
C37 C38 H38 119.8
C40 C39 C38 120.4(4)
C40 C39 H39 119.8
C38 C39 H39 119.8
C39 C40 C41 119.6(4)
C39 C40 H40 120.2
C41 C40 H40 120.2
C40 C41 C36 120.8(4)
C40 C41 H41 119.6
C36 C41 H41 119.6
C47 C42 C43 119.3(3)
C47 C42 P2 123.6(3)
C43 C42 P2 116.9(3)
C44 C43 C42 120.2(3)
C44 C43 H43 119.9
C42 C43 H43 119.9
C45 C44 C43 120.1(3)
C45 C44 H44 120.0
C43 C44 H44 120.0
C44 C45 C46 120.0(3)
C44 C45 H45 120.0
C46 C45 H45 120.0
C45 C46 C47 120.4(3)
C45 C46 H46 119.8
C47 C46 H46 119.8
C46 C47 C42 120.0(3)
C46 C47 H47 120.0
C42 C47 H47 120.0
Cl1A C48 Cl2A 112.1(3)
Cl2B C48 Cl1B 115.4(9)
Cl1A C48 H48A 109.2
Cl2A C48 H48A 109.2
Cl1A C48 H48B 109.2
Cl2A C48 H48B 109.2
H48A C48 H48B 107.9
Cl2B C48 H48C 108.4
Cl1B C48 H48C 108.4
Cl2B C48 H48D 108.4
Cl1B C48 H48D 108.4
H48C C48 H48D 107.5
Cl4B C49 Cl3 112.3(6)
Cl4A C49 Cl3 112.1(3)
Cl4A C49 H49A 109.2
Cl3 C49 H49A 109.2
Cl4A C49 H49B 109.2
Cl3 C49 H49B 109.2
H49A C49 H49B 107.9
Cl4B C49 H49C 109.1
Cl3 C49 H49C 109.1
Cl4B C49 H49D 109.1
Cl3 C49 H49D 109.1
H49C C49 H49D 107.9

loop_
_geom_bond_atom_site_label_1
_geom_bond_atom_site_label_2
_geom_bond_distance
Cu1 C1 2.006(3)
Cu1 N1 2.135(3)
Cu1 P2 2.2470(9)
Cu1 P1 2.2473(9)
P1 C18 1.826(3)
P1 C12 1.833(3)
P1 C24 1.835(3)
P2 C42 1.822(3)
P2 C36 1.833(3)
P2 C35 1.839(3)
F1 C2 1.376(4)
F2 C3 1.353(5)
F3 C4 1.351(4)
F4 C5 1.366(4)
O1 C29 1.389(4)
O1 C30 1.396(4)
N1 C11 1.336(5)
N1 C7 1.351(5)
C1 C2 1.334(5)
C1 C6 1.424(5)
C2 C3 1.393(5)
C3 C4 1.376(6)
C4 C5 1.371(6)
C5 C6 1.386(5)
C6 C7 1.486(5)
C7 C8 1.397(5)
C8 C9 1.364(6)
C8 H8 0.9500
C9 C10 1.393(6)
C9 H9 0.9500
C10 C11 1.384(5)
C10 H10 0.9500
C11 H11 0.9500
C12 C13 1.387(5)
C12 C17 1.398(5)
C13 C14 1.398(5)
C13 H13 0.9500
C14 C15 1.380(5)
C14 H14 0.9500
C15 C16 1.388(5)
C15 H15 0.9500
C16 C17 1.382(5)
C16 H16 0.9500
C17 H17 0.9500
C18 C23 1.388(5)
C18 C19 1.400(5)
C19 C20 1.388(5)
C19 H19 0.9500
C20 C21 1.381(6)
C20 H20 0.9500
C21 C22 1.380(6)
C21 H21 0.9500
C22 C23 1.387(5)
C22 H22 0.9500
C23 H23 0.9500
C24 C25 1.394(5)
C24 C29 1.395(5)
C25 C26 1.393(5)
C25 H25 0.9500
C26 C27 1.389(5)
C26 H26 0.9500
C27 C28 1.388(5)
C27 H27 0.9500
C28 C29 1.390(5)
C28 H28 0.9500
C30 C31 1.385(5)
C30 C35 1.392(5)
C31 C32 1.385(5)
C31 H31 0.9500
C32 C33 1.384(6)
C32 H32 0.9500
C33 C34 1.387(5)
C33 H33 0.9500
C34 C35 1.406(5)
C34 H34 0.9500
C36 C37 1.379(5)
C36 C41 1.388(5)
C37 C38 1.397(6)
C37 H37 0.9500
C38 C39 1.371(7)
C38 H38 0.9500
C39 C40 1.363(6)
C39 H39 0.9500
C40 C41 1.388(5)
C40 H40 0.9500
C41 H41 0.9500
C42 C47 1.394(5)
C42 C43 1.394(5)
C43 C44 1.389(5)
C43 H43 0.9500
C44 C45 1.382(5)
C44 H44 0.9500
C45 C46 1.383(6)
C45 H45 0.9500
C46 C47 1.386(5)
C46 H46 0.9500
C47 H47 0.9500
C48 Cl2B 1.64(2)
C48 Cl1A 1.744(6)
C48 Cl2A 1.750(6)
C48 Cl1B 1.755(17)
C48 H48A 0.9900
C48 H48B 0.9900
C48 H48C 0.9900
C48 H48D 0.9900
C49 Cl4B 1.696(11)
C49 Cl4A 1.721(7)
C49 Cl3 1.774(6)
C49 H49A 0.9900
C49 H49B 0.9900
C49 H49C 0.9900
C49 H49D 0.9900
